data_7051661
loop_
_publ_author_name
'Mucha, Bartosz'
'K\/lys, Arkadiusz'
'Zakrzewski, Janusz'
'Makal, Anna'
'Wo\'zniak, Krzysztof'

_publ_section_title
;
 Unusual diastereoselective reduction of
 2-propionyl-3,3&#x2032;,4,4&#x2032;-tetramethyl-1,1&#x2032;-diphosphaferrocene
 to the corresponding alcohol by BH3&#x00B7;Me2S. X-Ray diffraction and
 DFT study
;
_journal_issue 4
_journal_name_full 'New Journal of Chemistry'
_journal_page_first 807
_journal_paper_doi 10.1039/b818242f
_journal_volume 33
_journal_year 2009
_chemical_formula_sum 'C25 H22 Cl Fe O10 P2 W2'
_chemical_formula_weight 1003.37
_chemical_name_systematic
;
?
;
_space_group_IT_number 14
_symmetry_cell_setting monoclinic
_symmetry_space_group_name_Hall '-P 2yn'
_symmetry_space_group_name_H-M 'P 1 21/n 1'
_atom_sites_solution_hydrogens geom
_atom_sites_solution_primary direct
_atom_sites_solution_secondary difmap
_audit_creation_method SHELXL-97
_cell_angle_alpha 90.00
_cell_angle_beta 98.503(5)
_cell_angle_gamma 90.00
_cell_formula_units_Z 4
_cell_length_a 7.3557(6)
_cell_length_b 21.277(2)
_cell_length_c 20.5269(16)
_cell_measurement_temperature 100(2)
_cell_volume 3177.3(5)
_computing_structure_refinement 'SHELXL-97 (Sheldrick, 1997)'
_computing_structure_solution 'SHELXS-97 (Sheldrick, 1990)'
_diffrn_ambient_temperature 100(2)
_diffrn_measured_fraction_theta_full 1.000
_diffrn_measured_fraction_theta_max 1.000
_diffrn_radiation_monochromator graphite
_diffrn_radiation_source 'fine-focus sealed tube'
_diffrn_radiation_type MoK\a
_diffrn_radiation_wavelength 0.71073
_diffrn_reflns_av_R_equivalents 0.0372
_diffrn_reflns_av_sigmaI/netI 0.0241
_diffrn_reflns_limit_h_max 10
_diffrn_reflns_limit_h_min -10
_diffrn_reflns_limit_k_max 29
_diffrn_reflns_limit_k_min -29
_diffrn_reflns_limit_l_max 24
_diffrn_reflns_limit_l_min -28
_diffrn_reflns_number 51563
_diffrn_reflns_theta_full 30.00
_diffrn_reflns_theta_max 30.00
_diffrn_reflns_theta_min 1.39
_exptl_absorpt_coefficient_mu 7.908
_exptl_crystal_density_diffrn 2.098
_exptl_crystal_density_method 'not measured'
_exptl_crystal_F_000 1892
_refine_diff_density_max 5.736
_refine_diff_density_min -5.543
_refine_diff_density_rms 0.187
_refine_ls_extinction_method none
_refine_ls_goodness_of_fit_ref 1.140
_refine_ls_hydrogen_treatment mixed
_refine_ls_matrix_type full
_refine_ls_number_parameters 396
_refine_ls_number_reflns 9276
_refine_ls_number_restraints 0
_refine_ls_restrained_S_all 1.140
_refine_ls_R_factor_all 0.0448
_refine_ls_R_factor_gt 0.0393
_refine_ls_shift/su_max 0.085
_refine_ls_shift/su_mean 0.004
_refine_ls_structure_factor_coef Fsqd
_refine_ls_weighting_details 'calc w=1/[\s^2^(Fo^2^)+(0.0278P)^2^+26.6862P] where P=(Fo^2^+2Fc^2^)/3'
_refine_ls_weighting_scheme calc
_refine_ls_wR_factor_gt 0.0896
_refine_ls_wR_factor_ref 0.0926
_reflns_number_gt 8334
_reflns_number_total 9276
_reflns_threshold_expression >2sigma(I)
_cod_data_source_file b818242f.txt
_cod_data_source_block bm1032_07072008_0m
_cod_original_sg_symbol_H-M P2(1)/n
_cod_database_code 7051661

loop_
_symmetry_equiv_pos_as_xyz
'x, y, z'
'-x+1/2, y+1/2, -z+1/2'
'-x, -y, -z'
'x-1/2, -y-1/2, z-1/2'

loop_
_atom_site_label
_atom_site_type_symbol
_atom_site_fract_x
_atom_site_fract_y
_atom_site_fract_z
_atom_site_U_iso_or_equiv
_atom_site_adp_type
_atom_site_occupancy
_atom_site_symmetry_multiplicity
_atom_site_calc_flag
_atom_site_refinement_flags
_atom_site_disorder_assembly
_atom_site_disorder_group
Fe3 Fe 0.51606(10) 0.26707(4) 0.74208(4) 0.02788(18) Uani 1 1 d . . .
P1 P 0.36858(18) 0.23831(7) 0.82631(7) 0.0258(3) Uani 1 1 d . . .
P2 P 0.66867(17) 0.19284(6) 0.69313(6) 0.0195(2) Uani 1 1 d . . .
O1 O 0.5738(6) 0.3362(2) 0.9101(3) 0.0427(12) Uani 1 1 d . . .
H1 H 0.6268 0.3626 0.9369 0.064 Uiso 1 1 calc R . .
C1 C 0.3853(7) 0.3192(3) 0.8083(3) 0.0267(11) Uani 1 1 d . . .
C2 C 0.3089(7) 0.3330(3) 0.7425(3) 0.0249(11) Uani 1 1 d . . .
C3 C 0.2398(7) 0.2780(3) 0.7060(3) 0.0256(11) Uani 1 1 d . . .
C4 C 0.2640(7) 0.2232(3) 0.7456(3) 0.0234(10) Uani 1 1 d . . .
H4 H 0.2272 0.1825 0.7299 0.028 Uiso 1 1 calc R . .
C5 C 0.2901(8) 0.3978(3) 0.7139(3) 0.0327(13) Uani 1 1 d . . .
H5A H 0.1719 0.4158 0.7210 0.049 Uiso 1 1 calc R . .
H5B H 0.2956 0.3958 0.6665 0.049 Uiso 1 1 calc R . .
H5C H 0.3903 0.4243 0.7354 0.049 Uiso 1 1 calc R . .
C6 C 0.1515(8) 0.2773(3) 0.6349(3) 0.0325(13) Uani 1 1 d . . .
H6A H 0.1710 0.2362 0.6156 0.049 Uiso 1 1 calc R . .
H6B H 0.2068 0.3101 0.6107 0.049 Uiso 1 1 calc R . .
H6C H 0.0194 0.2852 0.6323 0.049 Uiso 1 1 calc R . .
C7 C 0.7738(7) 0.2249(4) 0.7680(4) 0.051(2) Uani 1 1 d . . .
H7 H 0.8139 0.2011 0.8066 0.062 Uiso 1 1 calc R . .
C8 C 0.7910(10) 0.2906(6) 0.7634(7) 0.084(5) Uani 1 1 d . . .
C9 C 0.7167(13) 0.3148(4) 0.7011(8) 0.080(4) Uani 1 1 d . . .
C10 C 0.6394(9) 0.2677(3) 0.6566(4) 0.0400(17) Uani 1 1 d . . .
H10 H 0.5800 0.2754 0.6130 0.048 Uiso 1 1 calc R . .
C11 C 0.8894(11) 0.3286(7) 0.8205(8) 0.153(9) Uani 1 1 d . . .
H11A H 1.0209 0.3306 0.8173 0.229 Uiso 1 1 calc R . .
H11B H 0.8722 0.3086 0.8621 0.229 Uiso 1 1 calc R . .
H11C H 0.8386 0.3713 0.8190 0.229 Uiso 1 1 calc R . .
C12 C 0.7272(18) 0.3825(4) 0.6826(10) 0.154(9) Uani 1 1 d . . .
H12A H 0.8331 0.3890 0.6594 0.231 Uiso 1 1 calc R . .
H12B H 0.7412 0.4084 0.7225 0.231 Uiso 1 1 calc R . .
H12C H 0.6143 0.3945 0.6537 0.231 Uiso 1 1 calc R . .
C13 C 0.4624(7) 0.3680(3) 0.8584(3) 0.0295(12) Uani 1 1 d . . .
H13 H 0.5403 0.3981 0.8372 0.035 Uiso 1 1 calc R . .
C14 C 0.3091(7) 0.4046(3) 0.8848(3) 0.0238(10) Uani 1 1 d . . .
H14A H 0.2232 0.4216 0.8472 0.029 Uiso 1 1 calc R . .
H14B H 0.2392 0.3756 0.9095 0.029 Uiso 1 1 calc R . .
C15 C 0.3840(7) 0.4585(3) 0.9297(3) 0.0262(11) Uani 1 1 d . . .
H15A H 0.4628 0.4416 0.9684 0.039 Uiso 1 1 calc R . .
H15B H 0.2815 0.4816 0.9439 0.039 Uiso 1 1 calc R . .
H15C H 0.4558 0.4868 0.9058 0.039 Uiso 1 1 calc R . .
W1 W 0.41998(4) 0.169112(14) 0.923626(12) 0.03575(7) Uani 1 1 d . . .
O16 O 0.2576(7) 0.2746(3) 1.0085(3) 0.0509(14) Uani 1 1 d . . .
O17 O 0.0158(8) 0.1178(3) 0.8800(3) 0.0643(17) Uani 1 1 d . . .
O18 O 0.5726(8) 0.0584(3) 0.8425(3) 0.0478(12) Uani 1 1 d . . .
O19 O 0.8275(8) 0.2208(3) 0.9648(4) 0.075(2) Uani 1 1 d . . .
O20 O 0.4811(16) 0.0814(5) 1.0486(3) 0.109(3) Uani 1 1 d . . .
C16 C 0.3171(9) 0.2374(4) 0.9779(3) 0.0421(16) Uani 1 1 d . . .
C17 C 0.1608(11) 0.1355(4) 0.8962(4) 0.0452(17) Uani 1 1 d . . .
C18 C 0.5199(9) 0.0989(3) 0.8708(3) 0.0367(13) Uani 1 1 d . . .
C19 C 0.6812(10) 0.2035(4) 0.9489(4) 0.054(2) Uani 1 1 d . . .
C20 C 0.4571(16) 0.1125(5) 1.0033(4) 0.071(3) Uani 1 1 d . . .
W2 W 0.64271(2) 0.087310(9) 0.643078(9) 0.01608(5) Uani 1 1 d . . .
O21 O 0.3784(6) 0.1491(2) 0.5230(2) 0.0341(9) Uani 1 1 d . . .
O22 O 1.0059(6) 0.1228(2) 0.5841(2) 0.0325(9) Uani 1 1 d . . .
O23 O 0.9033(6) 0.0275(2) 0.7653(2) 0.0328(9) Uani 1 1 d . . .
O24 O 0.2876(6) 0.0524(2) 0.7086(2) 0.0345(9) Uani 1 1 d . . .
O25 O 0.6287(6) -0.04264(19) 0.5695(2) 0.0310(9) Uani 1 1 d . . .
C21 C 0.4740(7) 0.1267(3) 0.5652(3) 0.0232(10) Uani 1 1 d . . .
C22 C 0.8745(7) 0.1103(2) 0.6040(3) 0.0224(9) Uani 1 1 d . . .
C23 C 0.8091(7) 0.0498(2) 0.7225(3) 0.0227(10) Uani 1 1 d . . .
C24 C 0.4150(7) 0.0649(2) 0.6855(3) 0.0233(10) Uani 1 1 d . . .
C25 C 0.6327(7) 0.0046(2) 0.5967(3) 0.0218(9) Uani 1 1 d . . .
C003 C 0.0335(16) 0.9839(5) 0.9817(6) 0.074(3) Uiso 1 1 d . . .
C035 C 0.2132(18) 0.9958(6) 0.9182(6) 0.086(3) Uiso 1 1 d . . .
C045 C 0.1810(13) 0.9863(5) 0.9888(5) 0.0167(16) Uiso 0.50 1 d P . .
Cl31 Cl 0.0054(7) 0.8976(3) 0.9633(3) 0.0678(12) Uiso 0.50 1 d P . .
C046 C 0.2100(13) 1.0069(5) 1.0118(5) 0.0159(16) Uiso 0.50 1 d P . .

loop_
_atom_site_aniso_label
_atom_site_aniso_U_11
_atom_site_aniso_U_22
_atom_site_aniso_U_33
_atom_site_aniso_U_23
_atom_site_aniso_U_13
_atom_site_aniso_U_12
Fe3 0.0134(3) 0.0296(4) 0.0431(5) -0.0237(3) 0.0123(3) -0.0076(3)
P1 0.0151(5) 0.0324(7) 0.0297(7) -0.0159(6) 0.0026(5) -0.0014(5)
P2 0.0152(5) 0.0215(6) 0.0227(6) -0.0099(5) 0.0051(4) -0.0015(4)
O1 0.026(2) 0.043(3) 0.051(3) -0.028(2) -0.0169(19) 0.0088(19)
C1 0.013(2) 0.032(3) 0.035(3) -0.022(2) 0.0046(19) -0.0028(19)
C2 0.0115(19) 0.033(3) 0.031(3) -0.016(2) 0.0035(18) -0.0047(18)
C3 0.014(2) 0.034(3) 0.031(3) -0.018(2) 0.0097(19) -0.0094(19)
C4 0.015(2) 0.029(3) 0.027(2) -0.016(2) 0.0080(18) -0.0056(18)
C5 0.027(3) 0.030(3) 0.042(3) -0.013(2) 0.009(2) -0.007(2)
C6 0.032(3) 0.041(3) 0.026(3) -0.013(2) 0.009(2) -0.014(2)
C7 0.009(2) 0.087(6) 0.056(4) -0.050(4) -0.002(2) 0.004(3)
C8 0.019(3) 0.100(8) 0.140(10) -0.106(8) 0.041(5) -0.032(4)
C9 0.050(5) 0.031(4) 0.178(12) -0.044(6) 0.083(7) -0.024(4)
C10 0.043(3) 0.016(2) 0.071(5) -0.002(3) 0.041(3) 0.002(2)
C11 0.020(3) 0.205(15) 0.240(17) -0.207(14) 0.047(6) -0.047(6)
C12 0.118(10) 0.023(4) 0.37(3) -0.043(8) 0.185(15) -0.025(5)
C13 0.014(2) 0.037(3) 0.037(3) -0.024(2) 0.003(2) 0.001(2)
C14 0.017(2) 0.025(2) 0.029(3) -0.015(2) 0.0036(18) -0.0031(18)
C15 0.023(2) 0.026(3) 0.029(3) -0.014(2) 0.002(2) -0.001(2)
W1 0.03233(12) 0.04995(16) 0.02353(11) -0.01321(10) -0.00064(9) 0.00560(11)
O16 0.044(3) 0.072(4) 0.037(3) -0.024(3) 0.009(2) 0.009(3)
O17 0.047(3) 0.073(4) 0.075(4) -0.017(3) 0.015(3) -0.021(3)
O18 0.061(3) 0.046(3) 0.038(3) -0.009(2) 0.014(2) 0.005(3)
O19 0.032(3) 0.079(5) 0.105(5) -0.052(4) -0.016(3) 0.012(3)
O20 0.167(9) 0.124(8) 0.036(4) 0.012(4) 0.013(5) 0.050(7)
C16 0.032(3) 0.067(5) 0.025(3) -0.013(3) -0.002(2) 0.007(3)
C17 0.055(4) 0.050(4) 0.034(3) -0.007(3) 0.016(3) -0.004(3)
C18 0.038(3) 0.044(4) 0.027(3) -0.002(3) 0.001(2) 0.001(3)
C19 0.034(3) 0.066(5) 0.059(5) -0.036(4) -0.008(3) 0.014(3)
C20 0.097(8) 0.090(7) 0.023(3) -0.002(4) 0.001(4) 0.032(6)
W2 0.01565(8) 0.01571(8) 0.01720(9) -0.00327(6) 0.00347(6) 0.00015(6)
O21 0.036(2) 0.036(2) 0.028(2) -0.0016(17) -0.0060(17) 0.0051(18)
O22 0.0257(19) 0.031(2) 0.044(2) -0.0016(18) 0.0153(18) -0.0031(16)
O23 0.033(2) 0.031(2) 0.033(2) 0.0051(17) 0.0004(17) 0.0111(17)
O24 0.029(2) 0.037(2) 0.040(2) 0.0031(19) 0.0133(18) -0.0039(18)
O25 0.034(2) 0.0220(18) 0.036(2) -0.0098(16) 0.0035(17) 0.0000(16)
C21 0.022(2) 0.025(2) 0.022(2) -0.0077(19) 0.0035(18) -0.0012(19)
C22 0.025(2) 0.018(2) 0.024(2) -0.0032(18) 0.0046(19) 0.0013(18)
C23 0.026(2) 0.020(2) 0.023(2) -0.0035(18) 0.0058(19) 0.0021(18)
C24 0.025(2) 0.022(2) 0.023(2) -0.0018(19) 0.0048(19) -0.0023(19)
C25 0.020(2) 0.022(2) 0.024(2) 0.0013(18) 0.0042(18) 0.0003(18)

loop_
_atom_type_symbol
_atom_type_description
_atom_type_scat_dispersion_real
_atom_type_scat_dispersion_imag
_atom_type_scat_source
C C 0.0033 0.0016 'International Tables Vol C Tables 4.2.6.8 and 6.1.1.4'
H H 0.0000 0.0000 'International Tables Vol C Tables 4.2.6.8 and 6.1.1.4'
O O 0.0106 0.0060 'International Tables Vol C Tables 4.2.6.8 and 6.1.1.4'
P P 0.1023 0.0942 'International Tables Vol C Tables 4.2.6.8 and 6.1.1.4'
Fe Fe 0.3463 0.8444 'International Tables Vol C Tables 4.2.6.8 and 6.1.1.4'
W W -0.8490 6.8722 'International Tables Vol C Tables 4.2.6.8 and 6.1.1.4'
Cl Cl 0.1484 0.1585 'International Tables Vol C Tables 4.2.6.8 and 6.1.1.4'

loop_
_geom_angle_atom_site_label_1
_geom_angle_atom_site_label_2
_geom_angle_atom_site_label_3
_geom_angle
_geom_angle_site_symmetry_1
_geom_angle_site_symmetry_3
_geom_angle_publ_flag
C8 Fe3 C3 157.9(5) . . ?
C8 Fe3 C9 39.9(5) . . ?
C3 Fe3 C9 121.4(5) . . ?
C8 Fe3 C2 122.2(3) . . ?
C3 Fe3 C2 40.67(19) . . ?
C9 Fe3 C2 103.8(3) . . ?
C8 Fe3 C4 161.4(5) . . ?
C3 Fe3 C4 39.9(2) . . ?
C9 Fe3 C4 157.5(5) . . ?
C2 Fe3 C4 69.2(2) . . ?
C8 Fe3 C10 69.1(4) . . ?
C3 Fe3 C10 103.0(3) . . ?
C9 Fe3 C10 39.8(4) . . ?
C2 Fe3 C10 114.2(3) . . ?
C4 Fe3 C10 122.0(3) . . ?
C8 Fe3 C7 39.6(4) . . ?
C3 Fe3 C7 160.6(3) . . ?
C9 Fe3 C7 68.9(5) . . ?
C2 Fe3 C7 158.1(2) . . ?
C4 Fe3 C7 125.1(3) . . ?
C10 Fe3 C7 74.2(3) . . ?
C8 Fe3 C1 105.3(2) . . ?
C3 Fe3 C1 69.6(2) . . ?
C9 Fe3 C1 115.3(3) . . ?
C2 Fe3 C1 39.7(2) . . ?
C4 Fe3 C1 73.68(19) . . ?
C10 Fe3 C1 147.0(2) . . ?
C7 Fe3 C1 123.2(2) . . ?
C8 Fe3 P1 118.0(4) . . ?
C3 Fe3 P1 75.33(17) . . ?
C9 Fe3 P1 153.7(4) . . ?
C2 Fe3 P1 75.15(17) . . ?
C4 Fe3 P1 47.33(15) . . ?
C10 Fe3 P1 164.06(17) . . ?
C7 Fe3 P1 102.0(3) . . ?
C1 Fe3 P1 47.77(18) . . ?
C8 Fe3 P2 74.23(19) . . ?
C3 Fe3 P2 116.50(15) . . ?
C9 Fe3 P2 74.4(2) . . ?
C2 Fe3 P2 152.82(16) . . ?
C4 Fe3 P2 101.85(14) . . ?
C10 Fe3 P2 47.53(17) . . ?
C7 Fe3 P2 47.34(17) . . ?
C1 Fe3 P2 164.83(19) . . ?
P1 Fe3 P2 118.56(7) . . ?
C4 P1 C1 90.9(3) . . ?
C4 P1 Fe3 61.20(17) . . ?
C1 P1 Fe3 61.31(18) . . ?
C4 P1 W1 130.6(2) . . ?
C1 P1 W1 138.02(19) . . ?
Fe3 P1 W1 138.51(7) . . ?
C7 P2 C10 91.8(4) . . ?
C7 P2 Fe3 61.4(2) . . ?
C10 P2 Fe3 61.3(2) . . ?
C7 P2 W2 135.8(3) . . ?
C10 P2 W2 130.5(3) . . ?
Fe3 P2 W2 144.07(6) . . ?
C2 C1 C13 124.2(6) . . ?
C2 C1 P1 111.8(4) . . ?
C13 C1 P1 123.9(5) . . ?
C2 C1 Fe3 69.2(3) . . ?
C13 C1 Fe3 130.0(4) . . ?
P1 C1 Fe3 70.92(19) . . ?
C1 C2 C3 112.8(5) . . ?
C1 C2 C5 124.4(5) . . ?
C3 C2 C5 122.7(5) . . ?
C1 C2 Fe3 71.0(3) . . ?
C3 C2 Fe3 69.6(3) . . ?
C5 C2 Fe3 130.4(4) . . ?
C4 C3 C2 111.5(5) . . ?
C4 C3 C6 123.1(5) . . ?
C2 C3 C6 125.4(6) . . ?
C4 C3 Fe3 70.7(3) . . ?
C2 C3 Fe3 69.7(3) . . ?
C6 C3 Fe3 127.2(4) . . ?
C3 C4 P1 113.1(4) . . ?
C3 C4 Fe3 69.5(3) . . ?
P1 C4 Fe3 71.47(18) . . ?
C8 C7 P2 111.1(8) . . ?
C8 C7 Fe3 69.2(5) . . ?
P2 C7 Fe3 71.2(2) . . ?
C7 C8 C9 113.3(7) . . ?
C7 C8 C11 121.0(14) . . ?
C9 C8 C11 125.6(13) . . ?
C7 C8 Fe3 71.3(4) . . ?
C9 C8 Fe3 70.2(4) . . ?
C11 C8 Fe3 129.3(5) . . ?
C8 C9 C10 113.0(8) . . ?
C8 C9 C12 123.6(13) . . ?
C10 C9 C12 123.3(14) . . ?
C8 C9 Fe3 69.9(5) . . ?
C10 C9 Fe3 70.9(4) . . ?
C12 C9 Fe3 130.0(6) . . ?
C9 C10 P2 110.7(8) . . ?
C9 C10 Fe3 69.3(5) . . ?
P2 C10 Fe3 71.2(2) . . ?
O1 C13 C1 107.4(5) . . ?
O1 C13 C14 110.6(5) . . ?
C1 C13 C14 111.6(4) . . ?
C15 C14 C13 112.2(4) . . ?
C20 W1 C17 91.3(4) . . ?
C20 W1 C16 90.0(3) . . ?
C17 W1 C16 89.6(3) . . ?
C20 W1 C18 88.7(3) . . ?
C17 W1 C18 89.5(3) . . ?
C16 W1 C18 178.4(3) . . ?
C20 W1 C19 89.9(5) . . ?
C17 W1 C19 178.6(3) . . ?
C16 W1 C19 91.0(3) . . ?
C18 W1 C19 89.9(3) . . ?
C20 W1 P1 179.0(3) . . ?
C17 W1 P1 87.7(2) . . ?
C16 W1 P1 89.6(2) . . ?
C18 W1 P1 91.78(19) . . ?
C19 W1 P1 91.0(3) . . ?
O16 C16 W1 178.6(8) . . ?
O17 C17 W1 178.6(8) . . ?
O18 C18 W1 177.8(6) . . ?
O19 C19 W1 177.4(10) . . ?
O20 C20 W1 178.6(12) . . ?
C25 W2 C22 89.9(2) . . ?
C25 W2 C23 90.6(2) . . ?
C22 W2 C23 88.3(2) . . ?
C25 W2 C21 90.8(2) . . ?
C22 W2 C21 92.2(2) . . ?
C23 W2 C21 178.5(2) . . ?
C25 W2 C24 91.3(2) . . ?
C22 W2 C24 178.0(2) . . ?
C23 W2 C24 90.0(2) . . ?
C21 W2 C24 89.3(2) . . ?
C25 W2 P2 175.28(15) . . ?
C22 W2 P2 85.85(14) . . ?
C23 W2 P2 91.32(15) . . ?
C21 W2 P2 87.32(15) . . ?
C24 W2 P2 93.02(15) . . ?
O21 C21 W2 178.5(5) . . ?
O22 C22 W2 177.9(5) . . ?
O23 C23 W2 177.8(5) . . ?
O24 C24 W2 179.4(5) . . ?
O25 C25 W2 179.0(5) . . ?
C003 C003 C045 113.2(16) 3_577 . ?
C003 C003 C046 87.9(13) 3_577 . ?
C045 C003 C046 25.3(6) . . ?
C003 C003 C046 51.9(10) 3_577 3_577 ?
C045 C003 C046 165.1(11) . 3_577 ?
C046 C003 C046 139.8(8) . 3_577 ?
C003 C003 C045 31.6(9) 3_577 3_577 ?
C045 C003 C045 144.8(10) . 3_577 ?
C046 C003 C045 119.6(8) . 3_577 ?
C046 C003 C045 20.3(4) 3_577 3_577 ?
C003 C003 Cl31 130.7(15) 3_577 . ?
C045 C003 Cl31 98.9(9) . . ?
C046 C003 Cl31 118.9(8) . . ?
C046 C003 Cl31 92.3(7) 3_577 . ?
C045 C003 Cl31 108.7(7) 3_577 . ?
C046 C045 C003 110.2(16) . . ?
C046 C045 C035 121.4(15) . . ?
C003 C045 C035 100.0(11) . . ?
C046 C045 C003 75.1(12) . 3_577 ?
C003 C045 C003 35.2(10) . 3_577 ?
C035 C045 C003 121.4(8) . 3_577 ?
C045 C046 C003 44.5(11) . . ?
C045 C046 C003 84.6(13) . 3_577 ?
C003 C046 C003 40.2(8) . 3_577 ?

loop_
_geom_bond_atom_site_label_1
_geom_bond_atom_site_label_2
_geom_bond_distance
_geom_bond_site_symmetry_2
_geom_bond_publ_flag
Fe3 C8 2.067(6) . ?
Fe3 C3 2.070(5) . ?
Fe3 C9 2.070(7) . ?
Fe3 C2 2.072(5) . ?
Fe3 C4 2.086(5) . ?
Fe3 C10 2.092(7) . ?
Fe3 C7 2.094(6) . ?
Fe3 C1 2.095(5) . ?
Fe3 P1 2.2573(18) . ?
Fe3 P2 2.2578(14) . ?
P1 C4 1.751(5) . ?
P1 C1 1.769(6) . ?
P1 W1 2.4653(17) . ?
P2 C7 1.753(6) . ?
P2 C10 1.759(7) . ?
P2 W2 2.4650(13) . ?
O1 C13 1.414(8) . ?
C1 C2 1.416(8) . ?
C1 C13 1.511(7) . ?
C2 C3 1.439(7) . ?
C2 C5 1.497(9) . ?
C3 C4 1.417(9) . ?
C3 C6 1.507(8) . ?
C7 C8 1.408(15) . ?
C8 C9 1.412(17) . ?
C8 C11 1.517(11) . ?
C9 C10 1.418(12) . ?
C9 C12 1.495(13) . ?
C13 C14 1.534(7) . ?
C14 C15 1.522(7) . ?
W1 C20 2.017(9) . ?
W1 C17 2.036(8) . ?
W1 C16 2.044(7) . ?
W1 C18 2.045(7) . ?
W1 C19 2.049(8) . ?
O16 C16 1.138(8) . ?
O17 C17 1.133(10) . ?
O18 C18 1.138(8) . ?
O19 C19 1.139(9) . ?
O20 C20 1.134(12) . ?
W2 C25 1.998(5) . ?
W2 C22 2.048(5) . ?
W2 C23 2.050(5) . ?
W2 C21 2.053(5) . ?
W2 C24 2.056(5) . ?
O21 C21 1.136(7) . ?
O22 C22 1.135(7) . ?
O23 C23 1.139(7) . ?
O24 C24 1.142(7) . ?
O25 C25 1.148(7) . ?
C003 C003 1.18(2) 3_577 ?
C003 C045 1.074(15) . ?
C003 C046 1.439(15) . ?
C003 C046 1.827(15) 3_577 ?
C003 C045 1.882(15) 3_577 ?
C003 Cl31 1.879(13) . ?
C035 C045 1.515(16) . ?
C045 C046 0.656(11) . ?
C045 C003 1.882(15) 3_577 ?
C046 C003 1.827(15) 3_577 ?
